data_2106299
loop_
_publ_author_name
'Dugue, J.'
'Adolphe, C.'
'Khodadad, P.'

_publ_section_title
;
 Structure cristalline de l'oxyseleniure de lanthane La4 O4 Se3
;
_journal_name_full 'Acta Crystallographica B (24,1968-38,1982)'
_journal_page_first 1627
_journal_page_last 1628
_journal_volume 26
_journal_year 1970
_chemical_formula_sum 'La4 O4 Se3'
_space_group_IT_number 38
_symmetry_space_group_name_Hall 'B -2 2'
_symmetry_space_group_name_H-M 'B 2 m m'
_cell_angle_alpha 90
_cell_angle_beta 90
_cell_angle_gamma 90
_cell_formula_units_Z 2
_cell_length_a 13.232
_cell_length_b 8.59
_cell_length_c 4.101
_cell_volume 466.131
_citation_journal_id_ASTM ACBCAR
_cod_data_source_file Dugue_ACBCAR_1970_1056.cif
_cod_data_source_block La4O4Se3
_cod_original_cell_volume 466.1315
_cod_original_sg_symbol_Hall 'A 2 -2 (z,x,y)'
_cod_database_code 2106299

loop_
_symmetry_equiv_pos_as_xyz
x,y,z
x,-y,-z
x,-y,z
x,y,-z
x+1/2,y,z+1/2
x+1/2,-y,-z+1/2
x+1/2,-y,z+1/2
x+1/2,y,-z+1/2

loop_
_atom_site_label
_atom_site_type_symbol
_atom_site_fract_x
_atom_site_fract_y
_atom_site_fract_z
_atom_site_occupancy
_atom_site_U_iso_or_equiv
La2 La+3 0.018 0.5 0 1 0.0
O3 O-2 0.123 0.5 0.5 1 0.0
Se2 Se-2 0.311 0 0 1 0.0
Se1 Se-1 0.356 0.356 0 1 0.0
La3 La+3 0.186 0.236 0.5 1 0.0
La1 La+3 0 0 0 1 0.0
O1 O-2 0.092 0.244 0 1 0.0
O2 O-2 0.085 0 0.5 1 0.0
